data_1570092
loop_
_publ_author_name
'Xie, Xiao-Jing'
'Wang, Ying'
'Cao, Qi-Yun'
'Krishna, Rajamani'
'Zeng, Heng'
'Lu, Weigang'
'Li, Dan'

_publ_section_title
;
 Surface engineering on a microporous metal-organic framework to boost
 ethane/ethylene separation under humid conditions.
;
_journal_issue 42
_journal_name_full 'Chemical science'
_journal_page_first 11890
_journal_page_last 11895
_journal_paper_doi 10.1039/d3sc04119k
_journal_volume 14
_journal_year 2023
_chemical_formula_moiety '0.021(C192.035 H96.017 N96.017 O96.017 Zn48), 0.25(O)'
_chemical_formula_sum 'C4 H2 N2 O2.25 Zn'
_chemical_formula_weight 179.45
_space_group_crystal_system cubic
_space_group_IT_number 225
_space_group_name_Hall '-F 4 2 3'
_space_group_name_H-M_alt 'F m -3 m'
_atom_sites_solution_hydrogens geom
_audit_creation_date 2023-04-26
_audit_creation_method
;
Olex2 1.3
(compiled 2020.11.12 svn.r5f609507 for OlexSys, GUI svn.r6408)
;
_audit_update_record
;
2023-04-27 deposited with the CCDC.	2023-10-09 downloaded from the CCDC.
;
_cell_angle_alpha 90
_cell_angle_beta 90
_cell_angle_gamma 90
_cell_formula_units_Z 32
_cell_length_a 20.1167(5)
_cell_length_b 20.1167(5)
_cell_length_c 20.1167(5)
_cell_measurement_reflns_used 975
_cell_measurement_temperature 100.0(4)
_cell_measurement_theta_max 71.4140
_cell_measurement_theta_min 3.8040
_cell_volume 8140.9(4)
_computing_cell_refinement 'CrysAlisPro 1.171.39.33c (Rigaku OD, 2017)'
_computing_data_collection 'CrysAlisPro 1.171.39.33c (Rigaku OD, 2017)'
_computing_data_reduction 'CrysAlisPro 1.171.39.33c (Rigaku OD, 2017)'
_computing_molecular_graphics 'Olex2 1.3 (Dolomanov et al., 2009)'
_computing_publication_material 'Olex2 1.3 (Dolomanov et al., 2009)'
_computing_structure_refinement 'SHELXL 2018/3 (Sheldrick, 2015)'
_computing_structure_solution 'SHELXT 2018/2 (Sheldrick, 2018)'
_diffrn_ambient_temperature 100.0
_diffrn_measured_fraction_theta_full 0.960
_diffrn_measured_fraction_theta_max 0.943
_diffrn_measurement_details
;
List of Runs (angles in degrees, time in seconds):

  # Type    Start    End  Width  t~exp~   \w     \q     \k     \f   Frames
#--------------------------------------------------------------------------
  1  \w     18.00  53.00   0.50    7.13    --   -0.90  61.00 132.00   70
  2  \w     49.00  74.00   0.50   28.53    --  105.10 -56.00  75.00   50
  3  \w    -31.00  -6.00   0.50    7.13    --    0.90  82.00-180.00   50
  4  \w     92.00 186.00   0.50   28.53    --  105.10  82.00  30.00  188
;
_diffrn_measurement_device 'four-circle diffractometer'
_diffrn_measurement_device_type 'XtaLAB AFC12 (RINC): Kappa single'
_diffrn_measurement_method '\w scans'
_diffrn_radiation_type CuK\a
_diffrn_radiation_wavelength 1.54184
_diffrn_reflns_av_R_equivalents 0.0361
_diffrn_reflns_av_unetI/netI 0.0209
_diffrn_reflns_Laue_measured_fraction_full 0.960
_diffrn_reflns_Laue_measured_fraction_max 0.943
_diffrn_reflns_limit_h_max 20
_diffrn_reflns_limit_h_min -25
_diffrn_reflns_limit_k_max 20
_diffrn_reflns_limit_k_min -14
_diffrn_reflns_limit_l_max 11
_diffrn_reflns_limit_l_min -21
_diffrn_reflns_number 2288
_diffrn_reflns_point_group_measured_fraction_full 0.960
_diffrn_reflns_point_group_measured_fraction_max 0.943
_diffrn_reflns_theta_full 67.684
_diffrn_reflns_theta_max 77.299
_diffrn_reflns_theta_min 3.806
_exptl_absorpt_coefficient_mu 3.019
_exptl_absorpt_correction_T_max 1.00000
_exptl_absorpt_correction_T_min 0.26080
_exptl_absorpt_correction_type multi-scan
_exptl_absorpt_process_details
;
CrysAlisPro 1.171.39.33c (Rigaku Oxford Diffraction, 2017)
Empirical absorption correction using spherical harmonics,
 implemented in SCALE3 ABSPACK scaling algorithm.
;
_exptl_crystal_colour colourless
_exptl_crystal_colour_primary colourless
_exptl_crystal_density_diffrn 1.171
_exptl_crystal_description block
_exptl_crystal_F_000 2816
_exptl_crystal_size_max 0.1
_exptl_crystal_size_mid 0.1
_exptl_crystal_size_min 0.08
_refine_diff_density_max 0.702
_refine_diff_density_min -0.640
_refine_diff_density_rms 0.121
_refine_ls_extinction_method none
_refine_ls_goodness_of_fit_ref 1.070
_refine_ls_hydrogen_treatment constr
_refine_ls_matrix_type full
_refine_ls_number_parameters 68
_refine_ls_number_reflns 465
_refine_ls_number_restraints 199
_refine_ls_restrained_S_all 0.907
_refine_ls_R_factor_all 0.0733
_refine_ls_R_factor_gt 0.0672
_refine_ls_shift/su_max 0.000
_refine_ls_shift/su_mean 0.000
_refine_ls_structure_factor_coef Fsqd
_refine_ls_weighting_details 'w=1/[\s^2^(Fo^2^)+(0.1332P)^2^+42.6186P] where P=(Fo^2^+2Fc^2^)/3'
_refine_ls_weighting_scheme calc
_refine_ls_wR_factor_gt 0.1823
_refine_ls_wR_factor_ref 0.1921
_reflns_Friedel_coverage 0.000
_reflns_number_gt 385
_reflns_number_total 465
_reflns_threshold_expression 'I > 2\s(I)'
_cod_data_source_file d3sc04119k2.cif
_cod_data_source_block jnu-6
_cod_depositor_comments 'Adding full bibliography for 1570090--1570092.cif.'
_cod_original_cell_volume 8140.9(6)
_cod_database_code 1570092
_shelx_shelxl_version_number 2018/3
_shelx_space_group_comment
;
The symmetry employed for this shelxl refinement is uniquely defined
by the following loop, which should always be used as a source of
symmetry information in preference to the above space-group names.
They are only intended as comments.
;
_shelx_estimated_absorpt_t_max 0.794
_shelx_estimated_absorpt_t_min 0.752
_olex2_refinement_description
;
1. Fixed Uiso
 At 1.2 times of:
  All C(H) groups
2. Restrained distances
 O3-C3 = C3-O2
 1.22 with sigma of 0.02
 C4-C3
 1.5 with sigma of 0.02
 O3-O2
 2.113 with sigma of 0.04
 C5-C3 \\sim C3-C1
 with sigma of 0.01
 O2-C4 \\sim C4-O3
 with sigma of 0.01
3. Restrained planarity
 N1, C4, C5, N2, C1, C3
 with sigma of 0.01
 C4, O3, O2, C3
 with sigma of 0.01
 N1, N2, C1, C4, C5, C3
 with sigma of 0.01
4. Rigid bond restraints
 N1, N2, C1, C4, C5, O3, O2, C3, Zn1
 with sigma for 1-2 distances of 0.005 and sigma for 1-3 distances of 0.01
5. Uiso/Uaniso restraints and constraints
N1 \\sim N2 \\sim C1 \\sim C4 \\sim C5 \\sim O3 \\sim O2 \\sim C3 \\sim Zn1:
within 2A with sigma of 0.01 and sigma for terminal atoms of 0.02 within 2A
Uanis(N1) \\sim Ueq, Uanis(N2) \\sim Ueq, Uanis(C1) \\sim Ueq, Uanis(C4) \\sim
Ueq, Uanis(C5) \\sim Ueq, Uanis(C3) \\sim Ueq, Uanis(O2) \\sim Ueq, Uanis(O3)
\\sim Ueq, Uanis(Zn1) \\sim Ueq: with sigma of 0.04 and sigma for terminal
atoms of 0.06
Uanis(O2) \\sim Ueq: with sigma of 0.001 and sigma for terminal atoms of 0.002
6. Rigid body (RIGU) restrains
 N1, N2, C1, C4, C5, O3, O2, C3, Zn1
 with sigma for 1-2 distances of 0.0005 and sigma for 1-3 distances of 0.0005
7. Others
 Fixed Sof: N1(0.1667) N2(0.1667) C1(0.1667) H1(0.1667) C4(0.1667) C5(0.1667)
 H5(0.1667) O3(0.1667) O2(0.1667) C3(0.1667)
8.a Aromatic/amide H refined with riding coordinates:
 C1(H1), C5(H5)
8.b Fitted pentagon refined as free rotating group:
 N1(N2,C1,C4,C5)
;
_smtbx_masks_void_probe_radius 1.2
_smtbx_masks_void_truncation_radius 1.2
_olex2_submission_special_instructions 'No special instructions were received'
_oxdiff_exptl_absorpt_empirical_details
;
Empirical correction (ABSPACK) includes:
- Absorption correction using spherical harmonics
- Frame scaling
;

loop_
_space_group_symop_operation_xyz
'x, y, z'
'-x, -y, z'
'-x, y, -z'
'x, -y, -z'
'z, x, y'
'z, -x, -y'
'-z, -x, y'
'-z, x, -y'
'y, z, x'
'-y, z, -x'
'y, -z, -x'
'-y, -z, x'
'y, x, -z'
'-y, -x, -z'
'y, -x, z'
'-y, x, z'
'x, z, -y'
'-x, z, y'
'-x, -z, -y'
'x, -z, y'
'z, y, -x'
'z, -y, x'
'-z, y, x'
'-z, -y, -x'
'x, y+1/2, z+1/2'
'-x, -y+1/2, z+1/2'
'-x, y+1/2, -z+1/2'
'x, -y+1/2, -z+1/2'
'z, x+1/2, y+1/2'
'z, -x+1/2, -y+1/2'
'-z, -x+1/2, y+1/2'
'-z, x+1/2, -y+1/2'
'y, z+1/2, x+1/2'
'-y, z+1/2, -x+1/2'
'y, -z+1/2, -x+1/2'
'-y, -z+1/2, x+1/2'
'y, x+1/2, -z+1/2'
'-y, -x+1/2, -z+1/2'
'y, -x+1/2, z+1/2'
'-y, x+1/2, z+1/2'
'x, z+1/2, -y+1/2'
'-x, z+1/2, y+1/2'
'-x, -z+1/2, -y+1/2'
'x, -z+1/2, y+1/2'
'z, y+1/2, -x+1/2'
'z, -y+1/2, x+1/2'
'-z, y+1/2, x+1/2'
'-z, -y+1/2, -x+1/2'
'x+1/2, y, z+1/2'
'-x+1/2, -y, z+1/2'
'-x+1/2, y, -z+1/2'
'x+1/2, -y, -z+1/2'
'z+1/2, x, y+1/2'
'z+1/2, -x, -y+1/2'
'-z+1/2, -x, y+1/2'
'-z+1/2, x, -y+1/2'
'y+1/2, z, x+1/2'
'-y+1/2, z, -x+1/2'
'y+1/2, -z, -x+1/2'
'-y+1/2, -z, x+1/2'
'y+1/2, x, -z+1/2'
'-y+1/2, -x, -z+1/2'
'y+1/2, -x, z+1/2'
'-y+1/2, x, z+1/2'
'x+1/2, z, -y+1/2'
'-x+1/2, z, y+1/2'
'-x+1/2, -z, -y+1/2'
'x+1/2, -z, y+1/2'
'z+1/2, y, -x+1/2'
'z+1/2, -y, x+1/2'
'-z+1/2, y, x+1/2'
'-z+1/2, -y, -x+1/2'
'x+1/2, y+1/2, z'
'-x+1/2, -y+1/2, z'
'-x+1/2, y+1/2, -z'
'x+1/2, -y+1/2, -z'
'z+1/2, x+1/2, y'
'z+1/2, -x+1/2, -y'
'-z+1/2, -x+1/2, y'
'-z+1/2, x+1/2, -y'
'y+1/2, z+1/2, x'
'-y+1/2, z+1/2, -x'
'y+1/2, -z+1/2, -x'
'-y+1/2, -z+1/2, x'
'y+1/2, x+1/2, -z'
'-y+1/2, -x+1/2, -z'
'y+1/2, -x+1/2, z'
'-y+1/2, x+1/2, z'
'x+1/2, z+1/2, -y'
'-x+1/2, z+1/2, y'
'-x+1/2, -z+1/2, -y'
'x+1/2, -z+1/2, y'
'z+1/2, y+1/2, -x'
'z+1/2, -y+1/2, x'
'-z+1/2, y+1/2, x'
'-z+1/2, -y+1/2, -x'
'-x, -y, -z'
'x, y, -z'
'x, -y, z'
'-x, y, z'
'-z, -x, -y'
'-z, x, y'
'z, x, -y'
'z, -x, y'
'-y, -z, -x'
'y, -z, x'
'-y, z, x'
'y, z, -x'
'-y, -x, z'
'y, x, z'
'-y, x, -z'
'y, -x, -z'
'-x, -z, y'
'x, -z, -y'
'x, z, y'
'-x, z, -y'
'-z, -y, x'
'-z, y, -x'
'z, -y, -x'
'z, y, x'
'-x, -y+1/2, -z+1/2'
'x, y+1/2, -z+1/2'
'x, -y+1/2, z+1/2'
'-x, y+1/2, z+1/2'
'-z, -x+1/2, -y+1/2'
'-z, x+1/2, y+1/2'
'z, x+1/2, -y+1/2'
'z, -x+1/2, y+1/2'
'-y, -z+1/2, -x+1/2'
'y, -z+1/2, x+1/2'
'-y, z+1/2, x+1/2'
'y, z+1/2, -x+1/2'
'-y, -x+1/2, z+1/2'
'y, x+1/2, z+1/2'
'-y, x+1/2, -z+1/2'
'y, -x+1/2, -z+1/2'
'-x, -z+1/2, y+1/2'
'x, -z+1/2, -y+1/2'
'x, z+1/2, y+1/2'
'-x, z+1/2, -y+1/2'
'-z, -y+1/2, x+1/2'
'-z, y+1/2, -x+1/2'
'z, -y+1/2, -x+1/2'
'z, y+1/2, x+1/2'
'-x+1/2, -y, -z+1/2'
'x+1/2, y, -z+1/2'
'x+1/2, -y, z+1/2'
'-x+1/2, y, z+1/2'
'-z+1/2, -x, -y+1/2'
'-z+1/2, x, y+1/2'
'z+1/2, x, -y+1/2'
'z+1/2, -x, y+1/2'
'-y+1/2, -z, -x+1/2'
'y+1/2, -z, x+1/2'
'-y+1/2, z, x+1/2'
'y+1/2, z, -x+1/2'
'-y+1/2, -x, z+1/2'
'y+1/2, x, z+1/2'
'-y+1/2, x, -z+1/2'
'y+1/2, -x, -z+1/2'
'-x+1/2, -z, y+1/2'
'x+1/2, -z, -y+1/2'
'x+1/2, z, y+1/2'
'-x+1/2, z, -y+1/2'
'-z+1/2, -y, x+1/2'
'-z+1/2, y, -x+1/2'
'z+1/2, -y, -x+1/2'
'z+1/2, y, x+1/2'
'-x+1/2, -y+1/2, -z'
'x+1/2, y+1/2, -z'
'x+1/2, -y+1/2, z'
'-x+1/2, y+1/2, z'
'-z+1/2, -x+1/2, -y'
'-z+1/2, x+1/2, y'
'z+1/2, x+1/2, -y'
'z+1/2, -x+1/2, y'
'-y+1/2, -z+1/2, -x'
'y+1/2, -z+1/2, x'
'-y+1/2, z+1/2, x'
'y+1/2, z+1/2, -x'
'-y+1/2, -x+1/2, z'
'y+1/2, x+1/2, z'
'-y+1/2, x+1/2, -z'
'y+1/2, -x+1/2, -z'
'-x+1/2, -z+1/2, y'
'x+1/2, -z+1/2, -y'
'x+1/2, z+1/2, y'
'-x+1/2, z+1/2, -y'
'-z+1/2, -y+1/2, x'
'-z+1/2, y+1/2, -x'
'z+1/2, -y+1/2, -x'
'z+1/2, y+1/2, x'

loop_
_atom_site_label
_atom_site_type_symbol
_atom_site_fract_x
_atom_site_fract_y
_atom_site_fract_z
_atom_site_U_iso_or_equiv
_atom_site_adp_type
_atom_site_occupancy
_atom_site_site_symmetry_order
_atom_site_calc_flag
_atom_site_refinement_flags_posn
_atom_site_refinement_flags_adp
_atom_site_refinement_flags_occupancy
_atom_site_disorder_assembly
_atom_site_disorder_group
Zn1 Zn 0.30611(3) 0.69389(3) 0.30611(3) 0.0421(6) Uani 1 6 d S TU P . .
O1 O 0.250000 0.750000 0.250000 0.039(2) Uani 1 24 d S T P . .
N1 N 0.2783(16) 0.3926(5) 0.2827(14) 0.048(4) Uani 0.1667 1 d G U P A -1
N2 N 0.2229(15) 0.3935(5) 0.2390(13) 0.056(5) Uani 0.1667 1 d G U P A -1
C1 C 0.2094(13) 0.4607(6) 0.2222(13) 0.053(4) Uani 0.1667 1 d DG U P A -1
H1 H 0.174935 0.475843 0.193701 0.064 Uiso 0.1667 1 calc R U P A -1
C4 C 0.2565(11) 0.5014(4) 0.2555(10) 0.054(3) Uani 0.1667 1 d DG U P A -1
C5 C 0.2991(16) 0.4593(6) 0.2929(16) 0.047(4) Uani 0.1667 1 d DG U P A -1
H5 H 0.335171 0.473313 0.319996 0.057 Uiso 0.1667 1 calc R U P A -1
O3 O 0.3045(11) 0.5989(6) 0.2888(11) 0.054(3) Uani 0.1667 1 d D U P A -1
O2 O 0.223(2) 0.6020(7) 0.216(2) 0.056(4) Uani 0.1667 1 d D U P A -1
C3 C 0.2605(11) 0.5741(6) 0.2520(11) 0.054(3) Uani 0.1667 1 d D U P A -1

loop_
_atom_site_aniso_label
_atom_site_aniso_U_11
_atom_site_aniso_U_22
_atom_site_aniso_U_33
_atom_site_aniso_U_23
_atom_site_aniso_U_13
_atom_site_aniso_U_12
Zn1 0.0421(6) 0.0421(6) 0.0421(6) -0.0040(3) 0.0040(3) -0.0040(3)
O1 0.039(2) 0.039(2) 0.039(2) 0.000 0.000 0.000
N1 0.052(7) 0.050(3) 0.043(9) -0.012(4) 0.003(7) -0.004(4)
N2 0.060(8) 0.054(3) 0.056(10) -0.010(4) -0.006(7) -0.005(4)
C1 0.056(7) 0.054(3) 0.050(8) -0.009(4) -0.001(6) -0.003(4)
C4 0.058(5) 0.053(2) 0.052(6) -0.007(3) -0.003(4) -0.004(3)
C5 0.052(6) 0.049(3) 0.041(8) -0.011(4) 0.005(6) -0.003(3)
O3 0.055(5) 0.050(3) 0.057(6) -0.006(3) 0.000(5) -0.002(3)
O2 0.056(4) 0.056(4) 0.056(4) -0.002(2) 0.000(2) -0.0017(19)
C3 0.054(5) 0.052(2) 0.054(5) -0.005(3) 0.001(4) -0.003(3)

loop_
_atom_type_symbol
_atom_type_description
_atom_type_scat_dispersion_real
_atom_type_scat_dispersion_imag
_atom_type_scat_source
C C 0.0181 0.0091 'International Tables Vol C Tables 4.2.6.8 and 6.1.1.4'
H H 0.0000 0.0000 'International Tables Vol C Tables 4.2.6.8 and 6.1.1.4'
N N 0.0311 0.0180 'International Tables Vol C Tables 4.2.6.8 and 6.1.1.4'
O O 0.0492 0.0322 'International Tables Vol C Tables 4.2.6.8 and 6.1.1.4'
Zn Zn -1.5491 0.6778 'International Tables Vol C Tables 4.2.6.8 and 6.1.1.4'

loop_
_geom_angle_atom_site_label_1
_geom_angle_atom_site_label_2
_geom_angle_atom_site_label_3
_geom_angle
_geom_angle_site_symmetry_1
_geom_angle_site_symmetry_3
_geom_angle_publ_flag
O3 Zn1 O1 117.0(5) . . ?
Zn1 O1 Zn1 109.5 28_565 . ?
Zn1 O1 Zn1 109.5 28_565 74_565 ?
Zn1 O1 Zn1 109.5 51 28_565 ?
Zn1 O1 Zn1 109.5 74_565 . ?
Zn1 O1 Zn1 109.5 51 74_565 ?
Zn1 O1 Zn1 109.5 51 . ?
N2 N1 C5 108.0 . . ?
C1 N2 N1 108.0 . . ?
N2 C1 H1 126.0 . . ?
N2 C1 C4 108.0 . . ?
C4 C1 H1 126.0 . . ?
C1 C4 C3 126.0(4) . . ?
C5 C4 C1 108.0 . . ?
C5 C4 C3 126.0(4) . . ?
N1 C5 H5 126.0 . . ?
C4 C5 N1 108.0 . . ?
C4 C5 H5 126.0 . . ?
C3 O3 Zn1 120.5(13) . . ?
O3 C3 C4 113.9(10) . . ?
O2 C3 C4 117.6(11) . . ?
O2 C3 O3 128.5(14) . . ?

loop_
_geom_bond_atom_site_label_1
_geom_bond_atom_site_label_2
_geom_bond_distance
_geom_bond_site_symmetry_2
_geom_bond_publ_flag
Zn1 O1 1.9552(12) . ?
Zn1 O3 1.943(13) . ?
N1 N2 1.4200 . ?
N1 C5 1.4200 . ?
N2 C1 1.4200 . ?
C1 H1 0.9500 . ?
C1 C4 1.4200 . ?
C4 C5 1.4200 . ?
C4 C3 1.467(14) . ?
C5 H5 0.9500 . ?
O3 C3 1.256(14) . ?
O2 C3 1.193(15) . ?

loop_
_geom_torsion_atom_site_label_1
_geom_torsion_atom_site_label_2
_geom_torsion_atom_site_label_3
_geom_torsion_atom_site_label_4
_geom_torsion
_geom_torsion_site_symmetry_1
_geom_torsion_site_symmetry_2
_geom_torsion_site_symmetry_3
_geom_torsion_site_symmetry_4
_geom_torsion_publ_flag
Zn1 O3 C3 C4 -167.0(13) . . . . ?
Zn1 O3 C3 O2 13.0(13) . . . . ?
N1 N2 C1 C4 0.0 . . . . ?
N2 N1 C5 C4 0.0 . . . . ?
N2 C1 C4 C5 0.0 . . . . ?
N2 C1 C4 C3 -179.98(19) . . . . ?
C1 C4 C5 N1 0.0 . . . . ?
C1 C4 C3 O3 176(3) . . . . ?
C1 C4 C3 O2 -3(3) . . . . ?
C5 N1 N2 C1 0.0 . . . . ?
C5 C4 C3 O3 -3(3) . . . . ?
C5 C4 C3 O2 177(3) . . . . ?
C3 C4 C5 N1 179.98(19) . . . . ?

loop_
_smtbx_masks_void_nr
_smtbx_masks_void_average_x
_smtbx_masks_void_average_y
_smtbx_masks_void_average_z
_smtbx_masks_void_volume
_smtbx_masks_void_count_electrons
_smtbx_masks_void_content
1 -0.630 -0.305 -0.050 5148.1 1369.4 ?
